data_1567899
loop_
_publ_author_name
'He, Xinwei'
'Li, Ruxue'
'Choy, Pui Ying'
'Duan, Jiahui'
'Yin, Zhenzhen'
'Xu, Keke'
'Tang, Qiang'
'Zhong, RongLin'
'Shang, Yongjia'
'Kwong, Fuk Yee'

_publ_section_title
;
 An expeditious FeCl3-catalyzed cascade 1,4-conjugate
 addition/annulation/1,5-H shift sequence for modular access of
 all-pyrano-moiety-substituted chromenes
;
_journal_name_full 'Chemical Science'
_journal_paper_doi 10.1039/D2SC04431E
_journal_year 2022
_chemical_formula_moiety 'C30 H23 N O2'
_chemical_formula_sum 'C30 H23 N O2'
_chemical_formula_weight 429.49
_space_group_crystal_system triclinic
_space_group_IT_number 2
_space_group_name_Hall '-P 1'
_space_group_name_H-M_alt 'P -1'
_atom_sites_solution_hydrogens geom
_atom_sites_solution_primary dual
_audit_creation_date 2020-12-30
_audit_creation_method
;
Olex2 1.2
(compiled 2018.05.29 svn.r3508 for OlexSys, GUI svn.r5506)
;
_audit_update_record
;
2022-07-07 deposited with the CCDC.	2022-11-03 downloaded from the CCDC.
;
_cell_angle_alpha 89.426(3)
_cell_angle_beta 89.496(3)
_cell_angle_gamma 77.542(3)
_cell_formula_units_Z 2
_cell_length_a 4.8767(3)
_cell_length_b 9.4727(7)
_cell_length_c 24.3972(19)
_cell_measurement_reflns_used 9977
_cell_measurement_temperature 300.01
_cell_measurement_theta_max 26.703
_cell_measurement_theta_min 3.322
_cell_volume 1100.42(14)
_computing_cell_refinement 'SAINT v8.37A (Bruker, 2015)'
_computing_data_collection 'SAINT v8.37A (Bruker, 2015)'
_computing_data_reduction 'SAINT v8.37A (Bruker, 2015)'
_computing_molecular_graphics 'Olex2 (Dolomanov et al., 2009)'
_computing_publication_material 'Olex2 (Dolomanov et al., 2009)'
_computing_structure_refinement 'ShelXL (Sheldrick, 2015)'
_computing_structure_solution 'ShelXT (Sheldrick, 2015)'
_diffrn_ambient_temperature 300.01
_diffrn_measured_fraction_theta_full 0.998
_diffrn_measured_fraction_theta_max 0.996
_diffrn_measurement_device_type 'Bruker APEX-II CCD'
_diffrn_measurement_method '\f and \w scans'
_diffrn_radiation_type MoK\a
_diffrn_radiation_wavelength 0.71073
_diffrn_reflns_av_R_equivalents 0.0607
_diffrn_reflns_av_unetI/netI 0.0333
_diffrn_reflns_Laue_measured_fraction_full 0.998
_diffrn_reflns_Laue_measured_fraction_max 0.996
_diffrn_reflns_limit_h_max 6
_diffrn_reflns_limit_h_min -6
_diffrn_reflns_limit_k_max 12
_diffrn_reflns_limit_k_min -12
_diffrn_reflns_limit_l_max 31
_diffrn_reflns_limit_l_min -31
_diffrn_reflns_number 48049
_diffrn_reflns_point_group_measured_fraction_full 0.998
_diffrn_reflns_point_group_measured_fraction_max 0.996
_diffrn_reflns_theta_full 25.242
_diffrn_reflns_theta_max 27.525
_diffrn_reflns_theta_min 3.322
_diffrn_standards_number 0
_exptl_absorpt_coefficient_mu 0.081
_exptl_absorpt_correction_T_max 0.7456
_exptl_absorpt_correction_T_min 0.7006
_exptl_absorpt_correction_type multi-scan
_exptl_absorpt_process_details
'SADABS-2016/2 (Bruker,2016/2) was used for absorption correction. wR2(int) was 0.0814 before and 0.0602 after correction. The Ratio of minimum to maximum transmission is 0.9396. The \l/2 correction factor is Not present.'
_exptl_crystal_colour colourless
_exptl_crystal_colour_primary colourless
_exptl_crystal_density_diffrn 1.296
_exptl_crystal_description block
_exptl_crystal_F_000 452
_exptl_crystal_size_max 0.12
_exptl_crystal_size_mid 0.11
_exptl_crystal_size_min 0.1
_refine_diff_density_max 0.387
_refine_diff_density_min -0.427
_refine_diff_density_rms 0.045
_refine_ls_extinction_method none
_refine_ls_goodness_of_fit_ref 1.016
_refine_ls_hydrogen_treatment constr
_refine_ls_matrix_type full
_refine_ls_number_parameters 384
_refine_ls_number_reflns 5071
_refine_ls_number_restraints 77
_refine_ls_restrained_S_all 1.012
_refine_ls_R_factor_all 0.1128
_refine_ls_R_factor_gt 0.0673
_refine_ls_shift/su_max 0.000
_refine_ls_shift/su_mean 0.000
_refine_ls_structure_factor_coef Fsqd
_refine_ls_weighting_details 'w=1/[\s^2^(Fo^2^)+(0.0717P)^2^+0.6189P] where P=(Fo^2^+2Fc^2^)/3'
_refine_ls_weighting_scheme calc
_refine_ls_wR_factor_gt 0.1576
_refine_ls_wR_factor_ref 0.1837
_reflns_Friedel_coverage 0.000
_reflns_number_gt 3247
_reflns_number_total 5071
_reflns_threshold_expression 'I > 2\s(I)'
_cod_data_source_file d2sc04431e2.cif
_cod_data_source_block mo_20201230a_0m_a
_cod_database_code 1567899
_shelx_shelxl_version_number 2018/3
_shelx_space_group_comment
;
The symmetry employed for this shelxl refinement is uniquely defined
by the following loop, which should always be used as a source of
symmetry information in preference to the above space-group names.
They are only intended as comments.
;
_shelx_estimated_absorpt_t_max 0.992
_shelx_estimated_absorpt_t_min 0.990
_olex2_refinement_description
;
1. Fixed Uiso
 At 1.2 times of:
  All C(H) groups, All C(H,H) groups
2. Restrained distances
 C9-C8A \\sim C9-C8
 with sigma of 0.02
 C8A-C7A \\sim C8-C7
 with sigma of 0.02
 C7A-C6A \\sim C7-C6
 with sigma of 0.02
 C6A-C5A \\sim C6-C5
 with sigma of 0.02
 C5A-C4 \\sim C5-C4
 with sigma of 0.02
3. Restrained planarity
 C4, C5A, C6A, C7A, C8A, C9
 with sigma of 0.1
4. Rigid body (RIGU) restrains
 C9, C8, C7, C6, C5, C4
 with sigma for 1-2 distances of 0.001 and sigma for 1-3 distances of 0.002
 C4, C5A, C6A, C7A, C8A, C9
 with sigma for 1-2 distances of 0.001 and sigma for 1-3 distances of 0.002
5. Others
 Sof(C11A)=Sof(H11A)=Sof(C12A)=Sof(H12A)=Sof(H13A)=Sof(C14A)=Sof(H14A)=
 Sof(C15A)=Sof(H15A)=Sof(H28A)=Sof(C26A)=Sof(H26A)=Sof(C27A)=Sof(H27A)=
 Sof(C29A)=Sof(H29A)=Sof(C30A)=Sof(H30A)=1-FVAR(1)
 Sof(C11)=Sof(H11)=Sof(C12)=Sof(H12)=Sof(H13)=Sof(C14)=Sof(H14)=Sof(C15)=
 Sof(H15)=Sof(C26)=Sof(H26)=Sof(C27)=Sof(H27)=Sof(H28)=Sof(C29)=Sof(H29)=
 Sof(C30)=Sof(H30)=FVAR(1)
 Sof(C5A)=Sof(H5A)=Sof(C6A)=Sof(H6A)=Sof(C7A)=Sof(H7A)=Sof(C8A)=Sof(H8A)=1-
 FVAR(2)
 Sof(C8)=Sof(H8)=Sof(C7)=Sof(H7)=Sof(C6)=Sof(H6)=Sof(C5)=Sof(H5)=FVAR(2)
6.a Ternary CH refined with riding coordinates:
 C16(H16), C24(H24)
6.b Secondary CH2 refined with riding coordinates:
 C23(H23A,H23B)
6.c Aromatic/amide H refined with riding coordinates:
 C8(H8), C7(H7), C6(H6), C5(H5), C11(H11), C11A(H11A), C12(H12), C12A(H12A),
 C13(H13), C13(H13A), C14(H14), C14A(H14A), C15(H15), C15A(H15A), C18(H18),
 C19(H19), C20(H20), C21(H21), C22(H22), C26(H26), C27(H27), C28(H28),
 C28(H28A), C29(H29), C30(H30), C26A(H26A), C27A(H27A), C29A(H29A), C30A(H30A),
 C5A(H5A), C6A(H6A), C7A(H7A), C8A(H8A)
6.d Fitted hexagon refined as free rotating group:
 C9(C8,C7,C6,C5,C4), C25(C26,C27,C28,C29,C30)
;
_olex2_submission_special_instructions 'No special instructions were received'

loop_
_space_group_symop_operation_xyz
'x, y, z'
'-x, -y, -z'

loop_
_atom_site_label
_atom_site_type_symbol
_atom_site_fract_x
_atom_site_fract_y
_atom_site_fract_z
_atom_site_U_iso_or_equiv
_atom_site_adp_type
_atom_site_occupancy
_atom_site_site_symmetry_order
_atom_site_calc_flag
_atom_site_refinement_flags_posn
_atom_site_refinement_flags_adp
_atom_site_refinement_flags_occupancy
_atom_site_disorder_assembly
_atom_site_disorder_group
O1 O 0.1616(3) 0.56743(17) 0.14331(6) 0.0519(4) Uani 1 1 d . . . . .
O2 O 0.3697(3) 0.57374(16) 0.33577(6) 0.0464(4) Uani 1 1 d . . . . .
N1 N 0.5378(4) 0.4031(2) 0.17924(7) 0.0497(5) Uani 1 1 d . . . . .
C1 C 0.3229(4) 0.5048(2) 0.18648(8) 0.0443(5) Uani 1 1 d . . . . .
C2 C 0.2360(4) 0.5559(2) 0.24143(8) 0.0403(5) Uani 1 1 d . . . . .
C3 C 0.0153(4) 0.6662(2) 0.24956(8) 0.0406(5) Uani 1 1 d . . . . .
C9 C -0.0629(5) 0.6806(2) 0.15095(7) 0.0496(5) Uani 1 1 d D U . . .
C8 C -0.1718(17) 0.7576(7) 0.10438(7) 0.056(3) Uani 0.30(2) 1 d DG U P A 1
H8 H -0.118697 0.720732 0.069781 0.067 Uiso 0.30(2) 1 calc R . P A 1
C7 C -0.360(3) 0.8898(11) 0.10954(15) 0.054(3) Uani 0.30(2) 1 d DG U P A 1
H7 H -0.432878 0.941400 0.078382 0.064 Uiso 0.30(2) 1 calc R . P A 1
C6 C -0.439(3) 0.9450(10) 0.1613(2) 0.051(3) Uani 0.30(2) 1 d DG U P A 1
H6 H -0.565311 1.033459 0.164700 0.061 Uiso 0.30(2) 1 calc R . P A 1
C5 C -0.3305(17) 0.8679(6) 0.20782(14) 0.071(4) Uani 0.30(2) 1 d DG U P A 1
H5 H -0.383564 0.904850 0.242418 0.085 Uiso 0.30(2) 1 calc R . P A 1
C4 C -0.1422(4) 0.7357(2) 0.20266(7) 0.0466(5) Uani 1 1 d DG U . A .
C10 C 0.6263(4) 0.3408(2) 0.12746(9) 0.0459(5) Uani 1 1 d . . . . .
C11 C 0.6011(10) 0.4183(6) 0.07700(19) 0.0530(13) Uani 0.486(3) 1 d . . P B 1
H11 H 0.520429 0.516548 0.075086 0.064 Uiso 0.486(3) 1 calc R . P B 1
C11A C 0.4424(10) 0.3158(6) 0.0851(2) 0.0613(14) Uani 0.514(3) 1 d . . P B 2
H11A H 0.249059 0.343736 0.090003 0.074 Uiso 0.514(3) 1 calc R . P B 2
C12 C 0.7037(11) 0.3394(7) 0.03051(19) 0.0595(14) Uani 0.486(3) 1 d . . P B 1
H12 H 0.683042 0.387018 -0.003220 0.071 Uiso 0.486(3) 1 calc R . P B 1
C12A C 0.5499(12) 0.2504(7) 0.0369(2) 0.0726(17) Uani 0.514(3) 1 d . . P B 2
H12A H 0.430377 0.241412 0.008279 0.087 Uiso 0.514(3) 1 calc R . P B 2
C13 C 0.8300(6) 0.1994(3) 0.03153(11) 0.0658(7) Uani 1 1 d . . . . .
H13 H 0.895330 0.150055 -0.000385 0.079 Uiso 0.486(3) 1 calc R . P B 1
H13A H 0.898862 0.151607 -0.000492 0.079 Uiso 0.514(3) 1 calc R . P B 2
C14 C 0.8606(11) 0.1282(6) 0.0845(2) 0.0586(14) Uani 0.486(3) 1 d . . P B 1
H14 H 0.945881 0.030648 0.087155 0.070 Uiso 0.486(3) 1 calc R . P B 1
C14A C 1.0133(11) 0.2154(6) 0.0709(2) 0.0686(15) Uani 0.514(3) 1 d . . P B 2
H14A H 1.205935 0.184222 0.065720 0.082 Uiso 0.514(3) 1 calc R . P B 2
C15 C 0.7627(10) 0.2053(6) 0.1312(2) 0.0502(12) Uani 0.486(3) 1 d . . P B 1
H15 H 0.793651 0.160997 0.165399 0.060 Uiso 0.486(3) 1 calc R . P B 1
C15A C 0.9041(10) 0.2798(6) 0.1193(2) 0.0586(13) Uani 0.514(3) 1 d . . P B 2
H15A H 1.027153 0.281648 0.148090 0.070 Uiso 0.514(3) 1 calc R . P B 2
C16 C 0.4119(4) 0.4825(2) 0.28834(8) 0.0432(5) Uani 1 1 d . . . . .
H16 H 0.609009 0.471370 0.277226 0.052 Uiso 1 1 calc R . . . .
C17 C 0.3690(4) 0.3331(2) 0.30381(8) 0.0437(5) Uani 1 1 d . . . . .
C18 C 0.5140(5) 0.2647(3) 0.34900(10) 0.0616(7) Uani 1 1 d . . . . .
H18 H 0.634912 0.310378 0.367845 0.074 Uiso 1 1 calc R . . . .
C19 C 0.4809(6) 0.1310(3) 0.36617(12) 0.0713(8) Uani 1 1 d . . . . .
H19 H 0.577249 0.087395 0.396773 0.086 Uiso 1 1 calc R . . . .
C20 C 0.3064(6) 0.0612(3) 0.33840(12) 0.0676(7) Uani 1 1 d . . . . .
H20 H 0.286438 -0.030023 0.349856 0.081 Uiso 1 1 calc R . . . .
C21 C 0.1619(6) 0.1260(3) 0.29387(11) 0.0635(7) Uani 1 1 d . . . . .
H21 H 0.042317 0.079147 0.275217 0.076 Uiso 1 1 calc R . . . .
C22 C 0.1930(5) 0.2617(3) 0.27636(10) 0.0524(6) Uani 1 1 d . . . . .
H22 H 0.094517 0.304879 0.245922 0.063 Uiso 1 1 calc R . . . .
C23 C -0.0713(5) 0.7195(2) 0.30630(8) 0.0439(5) Uani 1 1 d . . . . .
H23A H -0.272712 0.730317 0.310568 0.053 Uiso 1 1 calc R . . . .
H23B H -0.027438 0.813701 0.311216 0.053 Uiso 1 1 calc R . . . .
C24 C 0.0778(4) 0.6158(2) 0.34979(8) 0.0401(5) Uani 1 1 d . . . . .
H24 H -0.000772 0.528906 0.349182 0.048 Uiso 1 1 calc R . . . .
C25 C 0.0549(4) 0.6715(2) 0.40792(6) 0.0432(5) Uani 1 1 d . . . . .
C26 C -0.0646(7) 0.8142(2) 0.42081(8) 0.0561(13) Uani 0.486(3) 1 d G . P B 1
H26 H -0.130249 0.880574 0.393038 0.067 Uiso 0.486(3) 1 calc R . P B 1
C27 C -0.0861(8) 0.8578(2) 0.47520(10) 0.0693(17) Uani 0.486(3) 1 d G . P B 1
H27 H -0.166036 0.953295 0.483820 0.083 Uiso 0.486(3) 1 calc R . P B 1
C28 C 0.0120(5) 0.7586(3) 0.51670(7) 0.0737(8) Uani 1 1 d G . . B .
H28 H -0.002375 0.787773 0.553092 0.088 Uiso 0.486(3) 1 calc R . P B 1
H28A H -0.009439 0.763437 0.554597 0.088 Uiso 0.514(3) 1 calc R . P B 2
C29 C 0.1315(8) 0.6159(3) 0.50381(7) 0.0695(16) Uani 0.486(3) 1 d G . P B 1
H29 H 0.197073 0.549529 0.531582 0.083 Uiso 0.486(3) 1 calc R . P B 1
C30 C 0.1529(7) 0.57231(19) 0.44942(8) 0.0610(15) Uani 0.486(3) 1 d G . P B 1
H30 H 0.232862 0.476805 0.440800 0.073 Uiso 0.486(3) 1 calc R . P B 1
C26A C -0.2010(11) 0.7492(5) 0.42735(19) 0.0544(12) Uani 0.514(3) 1 d . . P B 2
H26A H -0.357577 0.767279 0.404773 0.065 Uiso 0.514(3) 1 calc R . P B 2
C27A C -0.2217(14) 0.8000(6) 0.4810(2) 0.0698(17) Uani 0.514(3) 1 d . . P B 2
H27A H -0.386607 0.860349 0.493297 0.084 Uiso 0.514(3) 1 calc R . P B 2
C29A C 0.2541(12) 0.7143(8) 0.4940(2) 0.0799(19) Uani 0.514(3) 1 d . . P B 2
H29A H 0.414647 0.715706 0.514097 0.096 Uiso 0.514(3) 1 calc R . P B 2
C30A C 0.2835(10) 0.6645(6) 0.4406(2) 0.0647(15) Uani 0.514(3) 1 d . . P B 2
H30A H 0.461872 0.625599 0.426799 0.078 Uiso 0.514(3) 1 calc R . P B 2
C5A C -0.3833(15) 0.8479(7) 0.20560(19) 0.0621(12) Uani 0.70(2) 1 d D U P A 2
H5A H -0.440806 0.888670 0.239428 0.075 Uiso 0.70(2) 1 calc R . P A 2
C6A C -0.538(2) 0.8991(10) 0.15928(19) 0.070(2) Uani 0.70(2) 1 d D U P A 2
H6A H -0.697687 0.972590 0.162194 0.084 Uiso 0.70(2) 1 calc R . P A 2
C7A C -0.4522(19) 0.8407(12) 0.10927(18) 0.074(2) Uani 0.70(2) 1 d D U P A 2
H7A H -0.551677 0.877133 0.078012 0.088 Uiso 0.70(2) 1 calc R . P A 2
C8A C -0.2190(15) 0.7279(10) 0.10469(17) 0.0676(13) Uani 0.70(2) 1 d D U P A 2
H8A H -0.168332 0.684632 0.070971 0.081 Uiso 0.70(2) 1 calc R . P A 2

loop_
_atom_site_aniso_label
_atom_site_aniso_U_11
_atom_site_aniso_U_22
_atom_site_aniso_U_33
_atom_site_aniso_U_23
_atom_site_aniso_U_13
_atom_site_aniso_U_12
O1 0.0562(9) 0.0561(10) 0.0380(8) -0.0036(7) 0.0013(7) -0.0002(7)
O2 0.0394(8) 0.0608(10) 0.0404(8) -0.0136(7) 0.0012(6) -0.0134(7)
N1 0.0461(10) 0.0594(12) 0.0397(10) -0.0061(9) 0.0076(8) -0.0027(9)
C1 0.0425(12) 0.0507(13) 0.0391(11) -0.0015(9) 0.0016(9) -0.0083(10)
C2 0.0386(11) 0.0474(12) 0.0350(10) -0.0037(9) 0.0029(8) -0.0097(9)
C3 0.0451(12) 0.0407(11) 0.0380(11) -0.0019(9) 0.0028(9) -0.0136(9)
C9 0.0553(13) 0.0468(12) 0.0436(10) 0.0025(9) 0.0011(9) -0.0047(10)
C8 0.071(6) 0.047(4) 0.044(3) 0.006(3) 0.004(3) -0.003(4)
C7 0.061(6) 0.044(4) 0.055(3) 0.008(3) -0.004(3) -0.008(4)
C6 0.058(6) 0.036(4) 0.057(3) 0.006(3) -0.006(3) -0.006(4)
C5 0.089(8) 0.059(4) 0.050(4) 0.003(4) -0.002(4) 0.018(5)
C4 0.0526(12) 0.0432(11) 0.0426(10) 0.0021(9) 0.0009(9) -0.0074(9)
C10 0.0416(12) 0.0541(13) 0.0401(11) -0.0030(10) 0.0047(9) -0.0063(10)
C11 0.054(3) 0.058(3) 0.043(3) 0.001(2) 0.009(2) -0.007(2)
C11A 0.048(3) 0.073(3) 0.057(3) -0.018(3) -0.002(2) 0.002(2)
C12 0.059(3) 0.080(4) 0.036(3) 0.000(2) 0.007(2) -0.008(3)
C12A 0.072(4) 0.083(4) 0.054(3) -0.021(3) -0.008(3) 0.004(3)
C13 0.0678(17) 0.0748(19) 0.0525(15) -0.0218(13) 0.0129(12) -0.0100(14)
C14 0.057(3) 0.053(3) 0.064(3) -0.014(2) 0.007(2) -0.006(2)
C14A 0.053(3) 0.077(4) 0.074(4) -0.026(3) 0.014(3) -0.009(3)
C15 0.046(3) 0.057(3) 0.045(3) -0.003(2) 0.004(2) -0.007(2)
C15A 0.047(3) 0.070(3) 0.055(3) -0.019(2) -0.003(2) -0.004(3)
C16 0.0359(11) 0.0542(13) 0.0380(11) -0.0080(9) 0.0037(8) -0.0063(9)
C17 0.0380(11) 0.0492(12) 0.0391(11) -0.0051(9) 0.0036(8) 0.0013(9)
C18 0.0627(16) 0.0633(16) 0.0547(15) 0.0025(12) -0.0131(12) -0.0045(12)
C19 0.082(2) 0.0656(18) 0.0584(16) 0.0134(14) -0.0066(14) 0.0007(15)
C20 0.0757(18) 0.0500(15) 0.0718(18) 0.0068(13) 0.0137(14) -0.0031(13)
C21 0.0674(17) 0.0529(15) 0.0706(17) -0.0063(13) 0.0020(13) -0.0139(12)
C22 0.0534(14) 0.0540(14) 0.0475(13) -0.0039(11) -0.0010(10) -0.0060(11)
C23 0.0471(12) 0.0411(11) 0.0432(12) -0.0082(9) 0.0039(9) -0.0085(9)
C24 0.0378(11) 0.0425(11) 0.0412(11) -0.0074(9) 0.0032(8) -0.0112(9)
C25 0.0440(12) 0.0477(12) 0.0404(11) -0.0064(9) 0.0028(9) -0.0148(9)
C26 0.072(4) 0.046(3) 0.048(3) -0.006(2) 0.006(2) -0.009(3)
C27 0.089(5) 0.053(4) 0.068(4) -0.015(3) 0.013(3) -0.020(3)
C28 0.0759(19) 0.104(2) 0.0462(14) -0.0242(15) 0.0105(13) -0.0298(17)
C29 0.091(4) 0.069(4) 0.043(3) 0.006(3) 0.002(3) -0.004(3)
C30 0.093(4) 0.043(3) 0.042(3) 0.003(2) 0.004(3) -0.004(3)
C26A 0.060(3) 0.052(3) 0.043(2) -0.004(2) 0.004(2) 0.005(2)
C27A 0.105(5) 0.046(3) 0.047(3) -0.009(2) 0.026(3) 0.009(3)
C29A 0.067(4) 0.127(6) 0.054(3) -0.033(3) 0.007(3) -0.039(4)
C30A 0.048(3) 0.094(4) 0.056(3) -0.025(3) 0.007(2) -0.023(3)
C5A 0.070(2) 0.057(2) 0.050(2) -0.0019(18) 0.0023(16) 0.0072(17)
C6A 0.075(3) 0.061(3) 0.0640(19) 0.0088(18) -0.0067(18) 0.007(3)
C7A 0.084(3) 0.071(4) 0.0551(19) 0.0133(19) -0.0122(19) 0.005(3)
C8A 0.079(3) 0.071(3) 0.0458(19) 0.0044(17) -0.0063(16) -0.001(2)

loop_
_atom_type_symbol
_atom_type_description
_atom_type_scat_dispersion_real
_atom_type_scat_dispersion_imag
_atom_type_scat_source
C C 0.0033 0.0016 'International Tables Vol C Tables 4.2.6.8 and 6.1.1.4'
H H 0.0000 0.0000 'International Tables Vol C Tables 4.2.6.8 and 6.1.1.4'
N N 0.0061 0.0033 'International Tables Vol C Tables 4.2.6.8 and 6.1.1.4'
O O 0.0106 0.0060 'International Tables Vol C Tables 4.2.6.8 and 6.1.1.4'

loop_
_geom_angle_atom_site_label_1
_geom_angle_atom_site_label_2
_geom_angle_atom_site_label_3
_geom_angle
_geom_angle_site_symmetry_1
_geom_angle_site_symmetry_3
_geom_angle_publ_flag
C9 O1 C1 121.35(16) . . ?
C24 O2 C16 111.13(14) . . ?
C1 N1 C10 124.31(19) . . ?
O1 C1 C2 117.75(18) . . ?
N1 C1 O1 121.46(19) . . ?
N1 C1 C2 120.78(19) . . ?
C1 C2 C16 116.76(18) . . ?
C3 C2 C1 121.42(19) . . ?
C3 C2 C16 121.78(18) . . ?
C2 C3 C4 119.46(18) . . ?
C2 C3 C23 121.19(19) . . ?
C4 C3 C23 119.35(18) . . ?
O1 C9 C8 116.72(18) . . ?
O1 C9 C4 121.95(17) . . ?
O1 C9 C8A 115.6(3) . . ?
C8 C9 C4 120.0 . . ?
C8A C9 C4 122.2(3) . . ?
C9 C8 H8 120.0 . . ?
C9 C8 C7 120.0 . . ?
C7 C8 H8 120.0 . . ?
C8 C7 H7 120.0 . . ?
C6 C7 C8 120.0 . . ?
C6 C7 H7 120.0 . . ?
C7 C6 H6 120.0 . . ?
C7 C6 C5 120.0 . . ?
C5 C6 H6 120.0 . . ?
C6 C5 H5 120.0 . . ?
C4 C5 C6 120.0 . . ?
C4 C5 H5 120.0 . . ?
C9 C4 C3 117.90(17) . . ?
C9 C4 C5A 116.7(3) . . ?
C5 C4 C3 121.07(19) . . ?
C5 C4 C9 120.0 . . ?
C5A C4 C3 125.2(2) . . ?
N1 C10 C11A 125.0(3) . . ?
C11 C10 N1 124.6(3) . . ?
C15 C10 N1 113.1(3) . . ?
C15 C10 C11 121.9(3) . . ?
C15A C10 N1 119.0(3) . . ?
C15A C10 C11A 115.3(3) . . ?
C10 C11 H11 121.7 . . ?
C12 C11 C10 116.5(4) . . ?
C12 C11 H11 121.7 . . ?
C10 C11A H11A 119.8 . . ?
C12A C11A C10 120.4(4) . . ?
C12A C11A H11A 119.8 . . ?
C11 C12 H12 118.1 . . ?
C13 C12 C11 123.8(5) . . ?
C13 C12 H12 118.1 . . ?
C11A C12A H12A 120.2 . . ?
C13 C12A C11A 119.7(5) . . ?
C13 C12A H12A 120.2 . . ?
C12 C13 H13 121.5 . . ?
C12 C13 C14 117.0(3) . . ?
C12A C13 H13A 118.8 . . ?
C14 C13 H13 121.5 . . ?
C14A C13 C12A 122.4(3) . . ?
C14A C13 H13A 118.8 . . ?
C13 C14 H14 120.0 . . ?
C15 C14 C13 119.9(4) . . ?
C15 C14 H14 120.0 . . ?
C13 C14A H14A 121.2 . . ?
C13 C14A C15A 117.6(4) . . ?
C15A C14A H14A 121.2 . . ?
C10 C15 C14 120.5(4) . . ?
C10 C15 H15 119.8 . . ?
C14 C15 H15 119.8 . . ?
C10 C15A C14A 124.0(4) . . ?
C10 C15A H15A 118.0 . . ?
C14A C15A H15A 118.0 . . ?
O2 C16 C2 110.14(17) . . ?
O2 C16 H16 107.0 . . ?
O2 C16 C17 109.69(16) . . ?
C2 C16 H16 107.0 . . ?
C2 C16 C17 115.54(17) . . ?
C17 C16 H16 107.0 . . ?
C18 C17 C16 117.6(2) . . ?
C22 C17 C16 124.3(2) . . ?
C22 C17 C18 118.1(2) . . ?
C17 C18 H18 119.5 . . ?
C19 C18 C17 120.9(3) . . ?
C19 C18 H18 119.5 . . ?
C18 C19 H19 119.8 . . ?
C20 C19 C18 120.3(3) . . ?
C20 C19 H19 119.8 . . ?
C19 C20 H20 120.1 . . ?
C21 C20 C19 119.8(3) . . ?
C21 C20 H20 120.1 . . ?
C20 C21 H21 119.9 . . ?
C20 C21 C22 120.3(3) . . ?
C22 C21 H21 119.9 . . ?
C17 C22 C21 120.6(2) . . ?
C17 C22 H22 119.7 . . ?
C21 C22 H22 119.7 . . ?
C3 C23 H23A 109.4 . . ?
C3 C23 H23B 109.4 . . ?
C3 C23 C24 111.33(17) . . ?
H23A C23 H23B 108.0 . . ?
C24 C23 H23A 109.4 . . ?
C24 C23 H23B 109.4 . . ?
O2 C24 C23 109.04(16) . . ?
O2 C24 H24 107.8 . . ?
O2 C24 C25 108.06(15) . . ?
C23 C24 H24 107.8 . . ?
C25 C24 C23 116.11(17) . . ?
C25 C24 H24 107.8 . . ?
C26 C25 C24 122.79(15) . . ?
C26 C25 C30 120.0 . . ?
C30 C25 C24 117.19(15) . . ?
C26A C25 C24 119.6(2) . . ?
C30A C25 C24 122.7(2) . . ?
C30A C25 C26A 117.2(3) . . ?
C25 C26 H26 120.0 . . ?
C25 C26 C27 120.0 . . ?
C27 C26 H26 120.0 . . ?
C26 C27 H27 120.0 . . ?
C28 C27 C26 120.0 . . ?
C28 C27 H27 120.0 . . ?
C27 C28 H28 120.0 . . ?
C27 C28 C29 120.0 . . ?
C29 C28 H28 120.0 . . ?
C27A C28 H28A 121.6 . . ?
C29A C28 H28A 121.6 . . ?
C29A C28 C27A 116.8(3) . . ?
C28 C29 H29 120.0 . . ?
C30 C29 C28 120.0 . . ?
C30 C29 H29 120.0 . . ?
C25 C30 H30 120.0 . . ?
C29 C30 C25 120.0 . . ?
C29 C30 H30 120.0 . . ?
C25 C26A H26A 120.2 . . ?
C25 C26A C27A 119.5(5) . . ?
C27A C26A H26A 120.2 . . ?
C28 C27A H27A 120.3 . . ?
C26A C27A C28 119.4(4) . . ?
C26A C27A H27A 120.3 . . ?
C28 C29A H29A 118.9 . . ?
C28 C29A C30A 122.2(5) . . ?
C30A C29A H29A 118.9 . . ?
C25 C30A C29A 121.1(4) . . ?
C25 C30A H30A 119.4 . . ?
C29A C30A H30A 119.4 . . ?
C4 C5A H5A 119.2 . . ?
C6A C5A C4 121.6(4) . . ?
C6A C5A H5A 119.2 . . ?
C5A C6A H6A 120.3 . . ?
C7A C6A C5A 119.5(4) . . ?
C7A C6A H6A 120.3 . . ?
C6A C7A H7A 119.6 . . ?
C6A C7A C8A 120.7(4) . . ?
C8A C7A H7A 119.6 . . ?
C9 C8A C7A 119.1(4) . . ?
C9 C8A H8A 120.5 . . ?
C7A C8A H8A 120.5 . . ?

loop_
_geom_bond_atom_site_label_1
_geom_bond_atom_site_label_2
_geom_bond_distance
_geom_bond_site_symmetry_2
_geom_bond_publ_flag
O1 C1 1.371(3) . ?
O1 C9 1.370(2) . ?
O2 C16 1.438(2) . ?
O2 C24 1.432(2) . ?
N1 C1 1.273(3) . ?
N1 C10 1.424(3) . ?
C1 C2 1.458(3) . ?
C2 C3 1.344(3) . ?
C2 C16 1.508(3) . ?
C3 C4 1.454(3) . ?
C3 C23 1.504(3) . ?
C9 C8 1.3900 . ?
C9 C4 1.3900 . ?
C9 C8A 1.383(5) . ?
C8 H8 0.9300 . ?
C8 C7 1.3900 . ?
C7 H7 0.9300 . ?
C7 C6 1.3900 . ?
C6 H6 0.9300 . ?
C6 C5 1.3900 . ?
C5 H5 0.9300 . ?
C5 C4 1.3900 . ?
C4 C5A 1.406(5) . ?
C10 C11 1.420(5) . ?
C10 C11A 1.429(5) . ?
C10 C15 1.314(5) . ?
C10 C15A 1.367(5) . ?
C11 H11 0.9300 . ?
C11 C12 1.393(7) . ?
C11A H11A 0.9300 . ?
C11A C12A 1.379(7) . ?
C12 H12 0.9300 . ?
C12 C13 1.337(6) . ?
C12A H12A 0.9300 . ?
C12A C13 1.353(6) . ?
C13 H13 0.9300 . ?
C13 H13A 0.9300 . ?
C13 C14 1.445(6) . ?
C13 C14A 1.350(6) . ?
C14 H14 0.9300 . ?
C14 C15 1.384(6) . ?
C14A H14A 0.9300 . ?
C14A C15A 1.383(7) . ?
C15 H15 0.9300 . ?
C15A H15A 0.9300 . ?
C16 H16 0.9800 . ?
C16 C17 1.519(3) . ?
C17 C18 1.392(3) . ?
C17 C22 1.383(3) . ?
C18 H18 0.9300 . ?
C18 C19 1.373(4) . ?
C19 H19 0.9300 . ?
C19 C20 1.372(4) . ?
C20 H20 0.9300 . ?
C20 C21 1.367(4) . ?
C21 H21 0.9300 . ?
C21 C22 1.389(3) . ?
C22 H22 0.9300 . ?
C23 H23A 0.9700 . ?
C23 H23B 0.9700 . ?
C23 C24 1.518(3) . ?
C24 H24 0.9800 . ?
C24 C25 1.513(2) . ?
C25 C26 1.3900 . ?
C25 C30 1.3900 . ?
C25 C26A 1.387(5) . ?
C25 C30A 1.366(5) . ?
C26 H26 0.9300 . ?
C26 C27 1.3900 . ?
C27 H27 0.9300 . ?
C27 C28 1.3900 . ?
C28 H28 0.9300 . ?
C28 H28A 0.9300 . ?
C28 C29 1.3900 . ?
C28 C27A 1.425(7) . ?
C28 C29A 1.287(6) . ?
C29 H29 0.9300 . ?
C29 C30 1.3900 . ?
C30 H30 0.9300 . ?
C26A H26A 0.9300 . ?
C26A C27A 1.393(6) . ?
C27A H27A 0.9300 . ?
C29A H29A 0.9300 . ?
C29A C30A 1.385(7) . ?
C30A H30A 0.9300 . ?
C5A H5A 0.9300 . ?
C5A C6A 1.387(5) . ?
C6A H6A 0.9300 . ?
C6A C7A 1.368(6) . ?
C7A H7A 0.9300 . ?
C7A C8A 1.387(6) . ?
C8A H8A 0.9300 . ?

loop_
_geom_torsion_atom_site_label_1
_geom_torsion_atom_site_label_2
_geom_torsion_atom_site_label_3
_geom_torsion_atom_site_label_4
_geom_torsion
_geom_torsion_site_symmetry_1
_geom_torsion_site_symmetry_2
_geom_torsion_site_symmetry_3
_geom_torsion_site_symmetry_4
_geom_torsion_publ_flag
O1 C1 C2 C3 -3.8(3) . . . . ?
O1 C1 C2 C16 178.34(18) . . . . ?
O1 C9 C8 C7 -167.1(5) . . . . ?
O1 C9 C4 C3 -2.1(3) . . . . ?
O1 C9 C4 C5 166.4(5) . . . . ?
O1 C9 C4 C5A -177.4(5) . . . . ?
O1 C9 C8A C7A 179.1(5) . . . . ?
O2 C16 C17 C18 -50.9(2) . . . . ?
O2 C16 C17 C22 128.2(2) . . . . ?
O2 C24 C25 C26 115.1(2) . . . . ?
O2 C24 C25 C30 -66.5(2) . . . . ?
O2 C24 C25 C26A 165.3(3) . . . . ?
O2 C24 C25 C30A -6.3(4) . . . . ?
N1 C1 C2 C3 177.8(2) . . . . ?
N1 C1 C2 C16 -0.1(3) . . . . ?
N1 C10 C11 C12 179.0(4) . . . . ?
N1 C10 C11A C12A -178.0(4) . . . . ?
N1 C10 C15 C14 179.3(4) . . . . ?
N1 C10 C15A C14A 179.6(5) . . . . ?
C1 O1 C9 C8 165.5(5) . . . . ?
C1 O1 C9 C4 -1.3(3) . . . . ?
C1 O1 C9 C8A -176.0(6) . . . . ?
C1 N1 C10 C11 35.1(4) . . . . ?
C1 N1 C10 C11A -37.1(4) . . . . ?
C1 N1 C10 C15 -151.7(3) . . . . ?
C1 N1 C10 C15A 153.2(3) . . . . ?
C1 C2 C3 C4 0.5(3) . . . . ?
C1 C2 C3 C23 -179.27(19) . . . . ?
C1 C2 C16 O2 159.11(17) . . . . ?
C1 C2 C16 C17 -75.9(2) . . . . ?
C2 C3 C4 C9 2.5(3) . . . . ?
C2 C3 C4 C5 -165.9(5) . . . . ?
C2 C3 C4 C5A 177.3(5) . . . . ?
C2 C3 C23 C24 -11.8(3) . . . . ?
C2 C16 C17 C18 -176.14(19) . . . . ?
C2 C16 C17 C22 3.0(3) . . . . ?
C3 C2 C16 O2 -18.7(3) . . . . ?
C3 C2 C16 C17 106.2(2) . . . . ?
C3 C4 C5A C6A -173.7(5) . . . . ?
C3 C23 C24 O2 45.5(2) . . . . ?
C3 C23 C24 C25 167.85(17) . . . . ?
C9 O1 C1 N1 -177.4(2) . . . . ?
C9 O1 C1 C2 4.2(3) . . . . ?
C9 C8 C7 C6 0.0 . . . . ?
C9 C4 C5A C6A 1.2(7) . . . . ?
C8 C9 C4 C3 -168.5(5) . . . . ?
C8 C9 C4 C5 0.0 . . . . ?
C8 C7 C6 C5 0.0 . . . . ?
C7 C6 C5 C4 0.0 . . . . ?
C6 C5 C4 C3 168.2(5) . . . . ?
C6 C5 C4 C9 0.0 . . . . ?
C4 C3 C23 C24 168.45(18) . . . . ?
C4 C9 C8 C7 0.0 . . . . ?
C4 C9 C8A C7A 4.4(8) . . . . ?
C4 C5A C6A C7A -0.8(8) . . . . ?
C10 N1 C1 O1 -2.6(3) . . . . ?
C10 N1 C1 C2 175.8(2) . . . . ?
C10 C11 C12 C13 -2.4(8) . . . . ?
C10 C11A C12A C13 5.2(9) . . . . ?
C11 C10 C15 C14 -7.3(7) . . . . ?
C11 C12 C13 C14 -0.3(7) . . . . ?
C11A C10 C15A C14A 8.9(7) . . . . ?
C11A C12A C13 C14A -2.9(8) . . . . ?
C12 C13 C14 C15 -0.5(7) . . . . ?
C12A C13 C14A C15A 3.5(8) . . . . ?
C13 C14 C15 C10 4.3(7) . . . . ?
C13 C14A C15A C10 -6.9(9) . . . . ?
C15 C10 C11 C12 6.3(6) . . . . ?
C15A C10 C11A C12A -7.9(7) . . . . ?
C16 O2 C24 C23 -69.7(2) . . . . ?
C16 O2 C24 C25 163.27(16) . . . . ?
C16 C2 C3 C4 178.21(19) . . . . ?
C16 C2 C3 C23 -1.5(3) . . . . ?
C16 C17 C18 C19 178.5(2) . . . . ?
C16 C17 C22 C21 -178.8(2) . . . . ?
C17 C18 C19 C20 0.9(4) . . . . ?
C18 C17 C22 C21 0.3(3) . . . . ?
C18 C19 C20 C21 -0.9(4) . . . . ?
C19 C20 C21 C22 0.6(4) . . . . ?
C20 C21 C22 C17 -0.3(4) . . . . ?
C22 C17 C18 C19 -0.6(4) . . . . ?
C23 C3 C4 C9 -177.79(19) . . . . ?
C23 C3 C4 C5 13.8(5) . . . . ?
C23 C3 C4 C5A -3.0(6) . . . . ?
C23 C24 C25 C26 -7.7(3) . . . . ?
C23 C24 C25 C30 170.7(2) . . . . ?
C23 C24 C25 C26A 42.5(3) . . . . ?
C23 C24 C25 C30A -129.1(4) . . . . ?
C24 O2 C16 C2 54.5(2) . . . . ?
C24 O2 C16 C17 -73.7(2) . . . . ?
C24 C25 C26 C27 178.32(18) . . . . ?
C24 C25 C30 C29 -178.41(17) . . . . ?
C24 C25 C26A C27A 179.8(4) . . . . ?
C24 C25 C30A C29A -178.8(5) . . . . ?
C25 C26 C27 C28 0.0 . . . . ?
C25 C26A C27A C28 -6.5(7) . . . . ?
C26 C25 C30 C29 0.0 . . . . ?
C26 C27 C28 C29 0.0 . . . . ?
C27 C28 C29 C30 0.0 . . . . ?
C28 C29 C30 C25 0.0 . . . . ?
C28 C29A C30A C25 5.5(10) . . . . ?
C30 C25 C26 C27 0.0 . . . . ?
C26A C25 C30A C29A 9.3(7) . . . . ?
C27A C28 C29A C30A -20.2(8) . . . . ?
C29A C28 C27A C26A 20.7(7) . . . . ?
C30A C25 C26A C27A -8.1(6) . . . . ?
C5A C6A C7A C8A 2.1(8) . . . . ?
C6A C7A C8A C9 -3.9(9) . . . . ?
C8A C9 C4 C3 172.2(6) . . . . ?
C8A C9 C4 C5A -3.0(6) . . . . ?
